data_4316280
loop_
_publ_author_name
'Dawid Pinkowicz'
'Robert Pe\/lka'
'Olga Drath'
'Wojciech Nitek'
'Maria Ba\/landa'
'Anna Ma\/lgorzata Majcher'
'Giordano Poneti'
'Barbara Sieklucka'

_publ_contact_author_address
;
Department of Chemistry
Jagiellonian University
Ingardena 3, 30-060 Cracow
Poland
;
_publ_contact_author_email pinkowic@chemia.uj.edu.pl
_publ_contact_author_fax 00(000)0000000
_publ_contact_author_name 'Pinkowicz, Dawid'
_publ_contact_author_phone '0048 12 6632051'
_publ_section_title
;
 Nature of Magnetic Interactions in 3D
 {[MII(pyrazole)4]2[NbIV(CN)8].4H2O}n (M = Mn, Fe, Co, Ni) Molecular
 Magnets
;
_journal_name_full 'Inorganic Chemistry'
_journal_page_first 7565
_journal_page_last 7576
_journal_paper_doi 10.1021/ic100937h
_journal_volume 49
_journal_year 2010
_chemical_formula_sum 'C32 H40 Co2 N24 Nb O4'
_chemical_formula_weight 1035.65
_chemical_name_common 'Compound 1'
_chemical_name_systematic
;
 ?
;
_space_group_IT_number 88
_symmetry_cell_setting tetragonal
_symmetry_space_group_name_Hall '-I 4ad'
_symmetry_space_group_name_H-M 'I 41/a :2'
_atom_sites_solution_hydrogens geom
_atom_sites_solution_primary direct
_atom_sites_solution_secondary difmap
_audit_conform_dict_location ftp://ftp.iucr.org/pub/cif_core.dic
_audit_conform_dict_name cif_core.dic
_audit_conform_dict_version 2.4
_audit_creation_date 2010-04-09T13:22:42-00:00
_audit_creation_method 'WinGX routine CIF_UPDATE'
_cell_angle_alpha 90
_cell_angle_beta 90
_cell_angle_gamma 90
_cell_formula_units_Z 4
_cell_length_a 21.5920(4)
_cell_length_b 21.5920(4)
_cell_length_c 9.6120(2)
_cell_measurement_reflns_used 10044
_cell_measurement_temperature 293(2)
_cell_measurement_theta_max 27.485
_cell_measurement_theta_min 0.998
_cell_volume 4481.25(15)
_computing_cell_refinement 'HKL Scalepack (Otwinowski & Minor 1997)'
_computing_data_collection 'Collect (Bruker AXS BV, 1997-2004)'
_computing_data_reduction 'HKL Denzo and Scalepack (Otwinowski & Minor 1997)'
_computing_structure_refinement 'SHELXL-97 (Sheldrick, 1997)'
_diffrn_ambient_temperature 293(2)
_diffrn_detector_area_resol_mean 9
_diffrn_measured_fraction_theta_full 0.998
_diffrn_measured_fraction_theta_max 0.998
_diffrn_measurement_device '95mm CCD camera on \k-goniostat'
_diffrn_measurement_device_type KappaCCD
_diffrn_measurement_method CCD
_diffrn_orient_matrix_type 'by Bruker AXS Collect from scalepack cell'
_diffrn_orient_matrix_UB_11 -0.0293261
_diffrn_orient_matrix_UB_12 -0.0286954
_diffrn_orient_matrix_UB_13 -0.0482602
_diffrn_orient_matrix_UB_21 0.0357752
_diffrn_orient_matrix_UB_22 -0.0251646
_diffrn_orient_matrix_UB_23 -0.0342038
_diffrn_orient_matrix_UB_31 -0.002239
_diffrn_orient_matrix_UB_32 -0.0262365
_diffrn_orient_matrix_UB_33 0.0855896
_diffrn_radiation_monochromator graphite
_diffrn_radiation_type MoK\a
_diffrn_radiation_wavelength 0.71073
_diffrn_reflns_av_R_equivalents 0.0669
_diffrn_reflns_av_unetI/netI 0.0334
_diffrn_reflns_limit_h_max 28
_diffrn_reflns_limit_h_min -27
_diffrn_reflns_limit_k_max 28
_diffrn_reflns_limit_k_min -27
_diffrn_reflns_limit_l_max 12
_diffrn_reflns_limit_l_min -12
_diffrn_reflns_number 18320
_diffrn_reflns_theta_full 27.5
_diffrn_reflns_theta_max 27.5
_diffrn_reflns_theta_min 2.99
_exptl_absorpt_coefficient_mu 1.048
_exptl_absorpt_correction_T_max 0.9491
_exptl_absorpt_correction_T_min 0.8278
_exptl_absorpt_correction_type multi-scan
_exptl_absorpt_process_details '(DENZO-SMN; Otwinowski & Minor, 1997)'
_exptl_crystal_density_diffrn 1.523
_exptl_crystal_density_method 'not measured'
_exptl_crystal_F_000 2076
_exptl_crystal_size_max 0.2
_exptl_crystal_size_mid 0.15
_exptl_crystal_size_min 0.05
_refine_diff_density_max 0.248
_refine_diff_density_min -0.333
_refine_diff_density_rms 0.057
_refine_ls_extinction_coef 0.00042(8)
_refine_ls_extinction_expression Fc^*^=kFc[1+0.001xFc^2^\l^3^/sin(2\q)]^-1/4^
_refine_ls_extinction_method SHELXL
_refine_ls_goodness_of_fit_ref 1.128
_refine_ls_hydrogen_treatment mixed
_refine_ls_matrix_type full
_refine_ls_number_parameters 153
_refine_ls_number_reflns 2566
_refine_ls_number_restraints 3
_refine_ls_restrained_S_all 1.129
_refine_ls_R_factor_all 0.0526
_refine_ls_R_factor_gt 0.0358
_refine_ls_shift/su_max 0
_refine_ls_shift/su_mean 0
_refine_ls_structure_factor_coef Fsqd
_refine_ls_weighting_details 'calc w=1/[\s^2^(Fo^2^)+(0.0191P)^2^+6.8367P] where P=(Fo^2^+2Fc^2^)/3'
_refine_ls_weighting_scheme calc
_refine_ls_wR_factor_gt 0.0644
_refine_ls_wR_factor_ref 0.0688
_reflns_number_gt 2073
_reflns_number_total 2566
_reflns_threshold_expression >2sigma(I)
_cod_data_source_file ic100937h_si_004.cif
_cod_data_source_block co
_cod_depositor_comments
;
The following automatic conversions were performed:

'_exptl_absorpt_correction_type' value 'Multi-scan' changed to
'multi-scan' according to the built-in table from CIF Core dictionary
named 'cif_core.dic' version 2.4.1 from 2010-06-29.

Automatic conversion script
Id: cif_fix_values 1646 2011-03-28 12:23:43Z adriana 
;
_cod_original_sg_symbol_H-M 'I 41/a'
_cod_database_code 4316280

loop_
_symmetry_equiv_pos_as_xyz
'x, y, z'
'-x, -y+1/2, z'
'-y+3/4, x+1/4, z+1/4'
'y+1/4, -x+1/4, z+1/4'
'x+1/2, y+1/2, z+1/2'
'-x+1/2, -y+1, z+1/2'
'-y+5/4, x+3/4, z+3/4'
'y+3/4, -x+3/4, z+3/4'
'-x, -y, -z'
'x, y-1/2, -z'
'y-3/4, -x-1/4, -z-1/4'
'-y-1/4, x-1/4, -z-1/4'
'-x+1/2, -y+1/2, -z+1/2'
'x+1/2, y, -z+1/2'
'y-1/4, -x+1/4, -z+1/4'
'-y+1/4, x+1/4, -z+1/4'

loop_
_atom_site_label
_atom_site_type_symbol
_atom_site_fract_x
_atom_site_fract_y
_atom_site_fract_z
_atom_site_U_iso_or_equiv
_atom_site_adp_type
_atom_site_occupancy
_atom_site_symmetry_multiplicity
_atom_site_calc_flag
_atom_site_refinement_flags
_atom_site_disorder_assembly
_atom_site_disorder_group
Nb Nb 0 0.25 0.125 0.01756(11) Uani 1 4 d S . .
Co2 Co 0.25 0.25 0.25 0.02797(14) Uani 1 2 d S . .
C2 C 0.00900(12) 0.30993(11) 0.3160(3) 0.0295(5) Uani 1 1 d . . .
C24 C 0.29298(15) 0.16476(16) -0.1487(3) 0.0555(9) Uani 1 1 d . . .
H24 H 0.3181 0.1471 -0.2165 0.067 Uiso 1 1 calc R . .
N1 N 0.15077(10) 0.23573(10) 0.2295(2) 0.0340(5) Uani 1 1 d . . .
N11 N 0.23518(10) 0.33353(10) 0.1400(2) 0.0366(5) Uani 1 1 d . . .
C13 C 0.25266(17) 0.40981(16) -0.0093(3) 0.0540(8) Uani 1 1 d . . .
H13 H 0.2717 0.4336 -0.0777 0.065 Uiso 1 1 calc R . .
N21 N 0.26204(10) 0.20532(10) 0.0534(2) 0.0345(5) Uani 1 1 d . . .
N2 N 0.01417(13) 0.33923(11) 0.4142(2) 0.0485(7) Uani 1 1 d . . .
C1 C 0.09939(11) 0.23828(11) 0.1953(2) 0.0266(5) Uani 1 1 d . . .
O1 O 0.38546(11) 0.30901(12) -0.0594(2) 0.0532(6) Uani 1 1 d D . .
N12 N 0.27369(11) 0.35634(11) 0.0428(2) 0.0411(6) Uani 1 1 d . . .
H12 H 0.3076 0.3388 0.0174 0.049 Uiso 1 1 calc R . .
C15 C 0.18891(13) 0.37455(14) 0.1469(3) 0.0464(7) Uani 1 1 d . . .
H15 H 0.1548 0.3709 0.2055 0.056 Uiso 1 1 calc R . .
C23 C 0.23262(16) 0.17954(17) -0.1599(3) 0.0563(9) Uani 1 1 d . . .
H23 H 0.2078 0.174 -0.238 0.068 Uiso 1 1 calc R . .
N22 N 0.21511(11) 0.20355(12) -0.0384(2) 0.0446(6) Uani 1 1 d . . .
H22 H 0.1782 0.2164 -0.0209 0.054 Uiso 1 1 calc R . .
C25 C 0.30954(13) 0.18137(14) -0.0150(3) 0.0443(7) Uani 1 1 d . . .
H25 H 0.349 0.1764 0.0221 0.053 Uiso 1 1 calc R . .
C14 C 0.19832(16) 0.42309(16) 0.0560(4) 0.0571(9) Uani 1 1 d . . .
H14 H 0.173 0.4574 0.0423 0.069 Uiso 1 1 calc R . .
H1B H 0.3944(17) 0.2884(16) -0.141(3) 0.083(13) Uiso 1 1 d D . .
H1A H 0.4212(15) 0.315(2) -0.010(5) 0.14(2) Uiso 1 1 d D . .

loop_
_atom_site_aniso_label
_atom_site_aniso_U_11
_atom_site_aniso_U_22
_atom_site_aniso_U_33
_atom_site_aniso_U_23
_atom_site_aniso_U_13
_atom_site_aniso_U_12
Nb 0.01750(14) 0.01750(14) 0.0177(2) 0 0 0
Co2 0.0204(2) 0.0347(3) 0.0288(3) -0.0030(2) -0.00295(19) 0.00209(19)
C2 0.0364(14) 0.0250(12) 0.0270(12) 0.0002(10) 0.0018(11) -0.0037(10)
C24 0.0498(19) 0.070(2) 0.046(2) -0.0210(16) 0.0071(15) 0.0150(16)
N1 0.0249(11) 0.0452(13) 0.0318(12) -0.0015(10) -0.0008(9) 0.0016(9)
N11 0.0318(11) 0.0401(12) 0.0379(13) 0.0003(11) -0.0013(10) 0.0010(9)
C13 0.067(2) 0.052(2) 0.0431(18) 0.0115(15) -0.0070(16) -0.0016(16)
N21 0.0271(11) 0.0421(13) 0.0343(12) -0.0075(10) -0.0019(9) 0.0023(9)
N2 0.0748(19) 0.0391(14) 0.0317(13) -0.0081(11) -0.0009(12) -0.0066(13)
C1 0.0244(12) 0.0337(13) 0.0217(12) -0.0014(10) 0.0011(10) 0.0006(10)
O1 0.0503(14) 0.0676(16) 0.0417(13) -0.0106(12) 0.0078(11) -0.0011(11)
N12 0.0422(14) 0.0464(15) 0.0346(13) 0.0011(11) 0.0021(11) 0.0017(11)
C15 0.0334(15) 0.0482(17) 0.057(2) 0.0023(15) -0.0029(14) 0.0088(12)
C23 0.0525(19) 0.081(2) 0.0352(17) -0.0201(16) -0.0064(14) 0.0072(17)
N22 0.0296(12) 0.0689(17) 0.0355(13) -0.0128(12) -0.0053(10) 0.0077(11)
C25 0.0334(15) 0.0520(18) 0.0476(17) -0.0082(14) 0.0023(13) 0.0094(13)
C14 0.059(2) 0.052(2) 0.060(2) 0.0111(17) -0.0111(18) 0.0130(16)

loop_
_atom_type_symbol
_atom_type_description
_atom_type_scat_dispersion_real
_atom_type_scat_dispersion_imag
_atom_type_scat_source
C C 0.0033 0.0016 'International Tables Vol C Tables 4.2.6.8 and 6.1.1.4'
H H 0 0 'International Tables Vol C Tables 4.2.6.8 and 6.1.1.4'
N N 0.0061 0.0033 'International Tables Vol C Tables 4.2.6.8 and 6.1.1.4'
O O 0.0106 0.006 'International Tables Vol C Tables 4.2.6.8 and 6.1.1.4'
Co Co 0.3494 0.9721 'International Tables Vol C Tables 4.2.6.8 and 6.1.1.4'
Nb Nb -2.0727 0.6215 'International Tables Vol C Tables 4.2.6.8 and 6.1.1.4'

loop_
_geom_angle_atom_site_label_1
_geom_angle_atom_site_label_2
_geom_angle_atom_site_label_3
_geom_angle
_geom_angle_site_symmetry_1
_geom_angle_site_symmetry_3
_geom_angle_publ_flag
C2 Nb C2 70.97(12) . 2 ?
C2 Nb C2 131.54(8) . 16 ?
C2 Nb C2 131.54(8) 2 16 ?
C2 Nb C2 131.54(8) . 15 ?
C2 Nb C2 131.54(8) 2 15 ?
C2 Nb C2 70.96(12) 16 15 ?
C2 Nb C1 74.90(9) . . ?
C2 Nb C1 76.98(9) 2 . ?
C2 Nb C1 142.81(8) 16 . ?
C2 Nb C1 71.89(9) 15 . ?
C2 Nb C1 76.98(9) . 2 ?
C2 Nb C1 74.90(9) 2 2 ?
C2 Nb C1 71.89(9) 16 2 ?
C2 Nb C1 142.81(8) 15 2 ?
C1 Nb C1 145.29(12) . 2 ?
C2 Nb C1 142.82(8) . 15 ?
C2 Nb C1 71.89(9) 2 15 ?
C2 Nb C1 76.97(9) 16 15 ?
C2 Nb C1 74.90(9) 15 15 ?
C1 Nb C1 95.11(3) . 15 ?
C1 Nb C1 95.11(3) 2 15 ?
C2 Nb C1 71.89(9) . 16 ?
C2 Nb C1 142.82(8) 2 16 ?
C2 Nb C1 74.90(9) 16 16 ?
C2 Nb C1 76.97(9) 15 16 ?
C1 Nb C1 95.11(3) . 16 ?
C1 Nb C1 95.11(3) 2 16 ?
C1 Nb C1 145.28(12) 15 16 ?
N11 Co2 N11 180 13 . ?
N11 Co2 N21 92.22(9) 13 . ?
N11 Co2 N21 87.78(9) . . ?
N11 Co2 N21 87.78(9) 13 13 ?
N11 Co2 N21 92.22(9) . 13 ?
N21 Co2 N21 180.00(6) . 13 ?
N11 Co2 N1 94.22(8) 13 . ?
N11 Co2 N1 85.78(8) . . ?
N21 Co2 N1 88.61(8) . . ?
N21 Co2 N1 91.39(8) 13 . ?
N11 Co2 N1 85.78(8) 13 13 ?
N11 Co2 N1 94.22(8) . 13 ?
N21 Co2 N1 91.39(8) . 13 ?
N21 Co2 N1 88.61(8) 13 13 ?
N1 Co2 N1 180.00(11) . 13 ?
N2 C2 Nb 178.5(2) . . ?
C23 C24 C25 105.3(3) . . ?
C23 C24 H24 127.4 . . ?
C25 C24 H24 127.4 . . ?
C1 N1 Co2 164.4(2) . . ?
C15 N11 N12 104.7(2) . . ?
C15 N11 Co2 130.8(2) . . ?
N12 N11 Co2 124.50(17) . . ?
N12 C13 C14 107.6(3) . . ?
N12 C13 H13 126.2 . . ?
C14 C13 H13 126.2 . . ?
C25 N21 N22 104.3(2) . . ?
C25 N21 Co2 135.22(19) . . ?
N22 N21 Co2 120.11(16) . . ?
N1 C1 Nb 176.2(2) . . ?
H1B O1 H1A 109(3) . . ?
C13 N12 N11 111.5(3) . . ?
C13 N12 H12 124.3 . . ?
N11 N12 H12 124.3 . . ?
N11 C15 C14 111.2(3) . . ?
N11 C15 H15 124.4 . . ?
C14 C15 H15 124.4 . . ?
N22 C23 C24 107.3(3) . . ?
N22 C23 H23 126.4 . . ?
C24 C23 H23 126.4 . . ?
C23 N22 N21 111.9(2) . . ?
C23 N22 H22 124.1 . . ?
N21 N22 H22 124.1 . . ?
N21 C25 C24 111.3(3) . . ?
N21 C25 H25 124.4 . . ?
C24 C25 H25 124.4 . . ?
C13 C14 C15 105.0(3) . . ?
C13 C14 H14 127.5 . . ?
C15 C14 H14 127.5 . . ?

loop_
_geom_bond_atom_site_label_1
_geom_bond_atom_site_label_2
_geom_bond_distance
_geom_bond_site_symmetry_2
_geom_bond_publ_flag
Nb C2 2.254(3) . ?
Nb C2 2.254(3) 2 ?
Nb C2 2.254(3) 16 ?
Nb C2 2.254(3) 15 ?
Nb C1 2.264(2) . ?
Nb C1 2.264(2) 2 ?
Nb C1 2.264(2) 15 ?
Nb C1 2.264(2) 16 ?
Co2 N11 2.115(2) 13 ?
Co2 N11 2.115(2) . ?
Co2 N21 2.138(2) . ?
Co2 N21 2.138(2) 13 ?
Co2 N1 2.174(2) . ?
Co2 N1 2.174(2) 13 ?
C2 N2 1.142(3) . ?
C24 C23 1.346(4) . ?
C24 C25 1.381(4) . ?
C24 H24 0.93 . ?
N1 C1 1.158(3) . ?
N11 C15 1.337(3) . ?
N11 N12 1.344(3) . ?
C13 N12 1.338(4) . ?
C13 C14 1.361(5) . ?
C13 H13 0.93 . ?
N21 C25 1.324(3) . ?
N21 N22 1.344(3) . ?
O1 H1B 0.918(18) . ?
O1 H1A 0.916(19) . ?
N12 H12 0.86 . ?
C15 C14 1.380(4) . ?
C15 H15 0.93 . ?
C23 N22 1.333(4) . ?
C23 H23 0.93 . ?
N22 H22 0.86 . ?
C25 H25 0.93 . ?
C14 H14 0.93 . ?
